data_4338869
loop_
_publ_author_name
'Liu, Hai-Yan'
'Wu, Hua'
'Ma, Jian-Fang'
'Song, Shu-Yan'
'Yang, Jin'
'Liu, Ying-Ying'
'Su, Zhong-Min'

_publ_section_title
;
 Structural study of silver(I) sulfonate complexes with pyrazine
 derivatives.
;
_journal_issue 18
_journal_name_full 'Inorganic chemistry'
_journal_page_first 7299
_journal_page_last 7311
_journal_paper_doi 10.1021/ic070147s
_journal_volume 46
_journal_year 2007
_chemical_formula_moiety 'C26 H34 Ag2 N6 O7 S2'
_chemical_formula_sum 'C26 H34 Ag2 N6 O7 S2'
_chemical_formula_weight 822.45
_chemical_name_systematic
;
 ?
;
_space_group_IT_number 18
_symmetry_cell_setting orthorhombic
_symmetry_space_group_name_Hall 'P 2 2ab'
_symmetry_space_group_name_H-M 'P 21 21 2'
_atom_sites_solution_hydrogens geom
_atom_sites_solution_primary direct
_atom_sites_solution_secondary difmap
_audit_creation_method SHELXL-97
_cell_angle_alpha 90.00
_cell_angle_beta 90.00
_cell_angle_gamma 90.00
_cell_formula_units_Z 2
_cell_length_a 13.518(3)
_cell_length_b 14.308(3)
_cell_length_c 7.7796(16)
_cell_measurement_reflns_used Total
_cell_measurement_temperature 293(2)
_cell_measurement_theta_max 27.5
_cell_measurement_theta_min 3.0
_cell_volume 1504.7(6)
_computing_cell_refinement PROCESS-AUTO
_computing_data_collection PROCESS-AUTO
_computing_data_reduction PROCESS-AUTO
_computing_structure_refinement 'SHELXL-97 (Sheldrick, 1997)'
_computing_structure_solution 'SHELXS-97 (Sheldrick, 1997)'
_diffrn_ambient_temperature 293(2)
_diffrn_detector_area_resol_mean 10.0
_diffrn_measured_fraction_theta_full 0.997
_diffrn_measured_fraction_theta_max 0.997
_diffrn_measurement_device_type 'Rigaku RAXIS-RAPID'
_diffrn_measurement_method '\w scan'
_diffrn_radiation_monochromator graphite
_diffrn_radiation_source 'fine-focus sealed tube'
_diffrn_radiation_type MoK\a
_diffrn_radiation_wavelength 0.71073
_diffrn_reflns_av_R_equivalents 0.0429
_diffrn_reflns_av_sigmaI/netI 0.0351
_diffrn_reflns_limit_h_max 17
_diffrn_reflns_limit_h_min -17
_diffrn_reflns_limit_k_max 17
_diffrn_reflns_limit_k_min -18
_diffrn_reflns_limit_l_max 10
_diffrn_reflns_limit_l_min -10
_diffrn_reflns_number 14865
_diffrn_reflns_theta_full 27.48
_diffrn_reflns_theta_max 27.48
_diffrn_reflns_theta_min 3.01
_exptl_absorpt_coefficient_mu 1.495
_exptl_absorpt_correction_T_max 0.7459
_exptl_absorpt_correction_T_min 0.5840
_exptl_absorpt_correction_type multi-scan
_exptl_absorpt_process_details 'SADABS (Sheldrick, 1996)'
_exptl_crystal_colour yellow
_exptl_crystal_density_diffrn 1.815
_exptl_crystal_density_method 'not measured'
_exptl_crystal_description block
_exptl_crystal_F_000 828
_exptl_crystal_size_max 0.367
_exptl_crystal_size_mid 0.331
_exptl_crystal_size_min 0.193
_refine_diff_density_max 1.009
_refine_diff_density_min -0.468
_refine_diff_density_rms 0.104
_refine_ls_abs_structure_details 'Flack H D (1983), Acta Cryst. A39, 876-881'
_refine_ls_abs_structure_Flack 0.03(6)
_refine_ls_extinction_method none
_refine_ls_goodness_of_fit_ref 1.075
_refine_ls_hydrogen_treatment mixed
_refine_ls_matrix_type full
_refine_ls_number_parameters 204
_refine_ls_number_reflns 3454
_refine_ls_number_restraints 0
_refine_ls_restrained_S_all 1.075
_refine_ls_R_factor_all 0.0472
_refine_ls_R_factor_gt 0.0417
_refine_ls_shift/su_max 0.000
_refine_ls_shift/su_mean 0.000
_refine_ls_structure_factor_coef Fsqd
_refine_ls_weighting_details 'calc w=1/[\s^2^(Fo^2^)+(0.0393P)^2^+1.4490P] where P=(Fo^2^+2Fc^2^)/3'
_refine_ls_weighting_scheme calc
_refine_ls_wR_factor_gt 0.0975
_refine_ls_wR_factor_ref 0.0996
_reflns_number_gt 2992
_reflns_number_total 3454
_reflns_threshold_expression >2sigma(I)
_cod_data_source_file ic070147s-file003.cif
_cod_data_source_block compound-3
_cod_original_cell_volume 1504.8(5)
_cod_original_sg_symbol_H-M p21212
_cod_database_code 4338869

loop_
_symmetry_equiv_pos_as_xyz
'x, y, z'
'-x, -y, z'
'x+1/2, -y+1/2, -z'
'-x+1/2, y+1/2, -z'

loop_
_atom_site_label
_atom_site_type_symbol
_atom_site_fract_x
_atom_site_fract_y
_atom_site_fract_z
_atom_site_U_iso_or_equiv
_atom_site_adp_type
_atom_site_occupancy
_atom_site_symmetry_multiplicity
_atom_site_calc_flag
_atom_site_refinement_flags
Ag1 Ag 0.0000 0.0000 -0.67247(7) 0.04809(14) Uani 1 2 d S
Ag2 Ag 0.0000 -0.5000 -0.66777(7) 0.06423(18) Uani 1 2 d S
S1 S -0.23383(8) -0.04487(7) -0.81260(15) 0.0397(2) Uani 1 1 d .
N3 N 0.0260(2) -0.1527(2) -0.6325(4) 0.0324(8) Uani 1 1 d .
N2 N 0.0363(3) -0.3451(3) -0.6275(5) 0.0395(9) Uani 1 1 d .
C7 C 0.0718(3) -0.2956(3) -0.7603(6) 0.0409(10) Uani 1 1 d .
H7 H 0.0994 -0.3270 -0.8534 0.049 Uiso 1 1 calc R
C1 C -0.2263(3) -0.1656(3) -0.7781(5) 0.0318(8) Uani 1 1 d .
O2 O -0.1426(2) -0.0163(2) -0.8930(5) 0.0596(9) Uani 1 1 d .
C10 C -0.0004(4) -0.2990(3) -0.4951(5) 0.0372(9) Uani 1 1 d .
C2 C -0.2483(3) -0.2058(3) -0.6210(5) 0.0383(9) Uani 1 1 d .
H2 H -0.2677 -0.1678 -0.5300 0.046 Uiso 1 1 calc R
C9 C -0.0077(3) -0.2008(3) -0.4985(5) 0.0356(9) Uani 1 1 d .
C6 C -0.1983(4) -0.2238(3) -0.9120(6) 0.0443(11) Uani 1 1 d .
H6 H -0.1839 -0.1982 -1.0189 0.053 Uiso 1 1 calc R
O1 O -0.3155(3) -0.0324(3) -0.9320(8) 0.0911(17) Uani 1 1 d .
N1 N -0.1984(4) -0.4540(3) -0.7079(7) 0.0588(12) Uani 1 1 d .
H2N H -0.209(4) -0.489(4) -0.788(7) 0.052(16) Uiso 1 1 d .
H1N H -0.244(5) -0.466(4) -0.610(9) 0.09(2) Uiso 1 1 d .
C3 C -0.2420(3) -0.3005(3) -0.5969(6) 0.0405(10) Uani 1 1 d .
H3 H -0.2576 -0.3259 -0.4903 0.049 Uiso 1 1 calc R
C11 C -0.0313(4) -0.3560(4) -0.3402(8) 0.0602(14) Uani 1 1 d .
H11A H -0.0210 -0.4212 -0.3635 0.090 Uiso 1 1 calc R
H11B H -0.1000 -0.3451 -0.3163 0.090 Uiso 1 1 calc R
H11C H 0.0077 -0.3378 -0.2425 0.090 Uiso 1 1 calc R
C4 C -0.2125(3) -0.3589(3) -0.7305(6) 0.0383(10) Uani 1 1 d .
C8 C 0.0685(3) -0.1999(3) -0.7622(6) 0.0392(10) Uani 1 1 d .
H8 H 0.0959 -0.1674 -0.8541 0.047 Uiso 1 1 calc R
C13 C 0.0205(4) -0.1255(4) -0.2139(8) 0.0650(15) Uani 1 1 d .
H13A H -0.0114 -0.0902 -0.1248 0.098 Uiso 1 1 calc R
H13B H 0.0745 -0.0899 -0.2601 0.098 Uiso 1 1 calc R
H13C H 0.0452 -0.1830 -0.1670 0.098 Uiso 1 1 calc R
C12 C -0.0528(3) -0.1465(4) -0.3547(6) 0.0463(11) Uani 1 1 d .
H12A H -0.1076 -0.1817 -0.3070 0.056 Uiso 1 1 calc R
H12B H -0.0788 -0.0882 -0.3993 0.056 Uiso 1 1 calc R
O3 O -0.2471(5) -0.0031(3) -0.6498(5) 0.108(2) Uani 1 1 d .
C5 C -0.1914(4) -0.3181(3) -0.8894(7) 0.0475(11) Uani 1 1 d .
H5 H -0.1726 -0.3558 -0.9811 0.057 Uiso 1 1 calc R
OW1 O 0.0000 -0.5000 -0.9774(6) 0.093(2) Uani 1 2 d S

loop_
_atom_site_aniso_label
_atom_site_aniso_U_11
_atom_site_aniso_U_22
_atom_site_aniso_U_33
_atom_site_aniso_U_23
_atom_site_aniso_U_13
_atom_site_aniso_U_12
Ag1 0.0545(2) 0.0258(2) 0.0640(3) 0.000 0.000 0.0026(2)
Ag2 0.1165(5) 0.0267(2) 0.0495(3) 0.000 0.000 -0.0121(3)
S1 0.0441(5) 0.0303(4) 0.0447(6) 0.0009(5) 0.0000(5) 0.0071(4)
N3 0.0394(18) 0.0283(17) 0.0296(19) -0.0016(14) -0.0014(12) 0.0003(12)
N2 0.0498(19) 0.0266(18) 0.042(2) -0.0005(16) -0.0074(16) -0.0003(14)
C7 0.053(2) 0.036(2) 0.034(2) -0.0017(18) 0.0040(19) 0.0032(19)
C1 0.0294(17) 0.0302(18) 0.036(2) 0.0005(16) -0.0007(15) 0.0030(15)
O2 0.0597(18) 0.044(2) 0.075(2) 0.0030(18) 0.0098(17) -0.0058(15)
C10 0.0442(19) 0.035(2) 0.032(2) 0.0048(15) -0.003(2) -0.006(2)
C2 0.035(2) 0.047(2) 0.033(2) -0.0043(17) 0.0062(17) 0.0036(18)
C9 0.0354(19) 0.032(2) 0.039(3) 0.0002(15) -0.004(2) -0.001(2)
C6 0.064(3) 0.038(2) 0.030(2) 0.0053(18) 0.011(2) 0.0017(19)
O1 0.061(2) 0.069(3) 0.144(4) 0.041(3) -0.040(3) 0.002(2)
N1 0.079(3) 0.031(2) 0.066(3) 0.006(2) 0.019(3) 0.002(2)
C3 0.040(2) 0.044(2) 0.038(2) 0.0090(18) 0.0036(19) -0.0025(19)
C11 0.094(4) 0.040(3) 0.047(3) 0.011(2) 0.011(3) -0.010(2)
C4 0.044(2) 0.033(2) 0.038(2) 0.0064(17) 0.0050(17) 0.0019(17)
C8 0.052(2) 0.032(2) 0.034(2) 0.0034(18) -0.0009(19) -0.0031(18)
C13 0.079(4) 0.061(3) 0.055(3) -0.017(3) -0.010(3) 0.001(3)
C12 0.054(2) 0.048(3) 0.037(3) -0.006(2) 0.006(2) 0.004(2)
O3 0.214(6) 0.046(2) 0.064(3) -0.008(2) 0.054(4) 0.017(4)
C5 0.074(3) 0.031(2) 0.038(2) -0.0053(19) 0.010(2) 0.007(2)
OW1 0.045(2) 0.196(8) 0.038(3) 0.000 0.000 -0.015(4)

loop_
_atom_type_symbol
_atom_type_description
_atom_type_scat_dispersion_real
_atom_type_scat_dispersion_imag
_atom_type_scat_source
C C 0.0033 0.0016 'International Tables Vol C Tables 4.2.6.8 and 6.1.1.4'
H H 0.0000 0.0000 'International Tables Vol C Tables 4.2.6.8 and 6.1.1.4'
N N 0.0061 0.0033 'International Tables Vol C Tables 4.2.6.8 and 6.1.1.4'
O O 0.0106 0.0060 'International Tables Vol C Tables 4.2.6.8 and 6.1.1.4'
S S 0.1246 0.1234 'International Tables Vol C Tables 4.2.6.8 and 6.1.1.4'
Ag Ag -0.8971 1.1015 'International Tables Vol C Tables 4.2.6.8 and 6.1.1.4'

loop_
_geom_angle_atom_site_label_1
_geom_angle_atom_site_label_2
_geom_angle_atom_site_label_3
_geom_angle
_geom_angle_site_symmetry_1
_geom_angle_site_symmetry_3
N3 Ag1 N3 163.98(17) . 2
N3 Ag1 O2 96.95(11) . .
N3 Ag1 O2 93.64(11) 2 .
N3 Ag1 O2 93.64(11) . 2
N3 Ag1 O2 96.95(11) 2 2
O2 Ag1 O2 97.10(16) . 2
N2 Ag2 N2 164.3(2) . 2_545
N2 Ag2 OW1 97.86(10) . .
N2 Ag2 OW1 97.86(10) 2_545 .
O3 S1 O2 112.2(3) . .
O3 S1 O1 115.1(4) . .
O2 S1 O1 109.7(3) . .
O3 S1 C1 106.7(2) . .
O2 S1 C1 107.23(19) . .
O1 S1 C1 105.3(2) . .
C9 N3 C8 118.3(4) . .
C9 N3 Ag1 124.2(3) . .
C8 N3 Ag1 117.0(3) . .
C10 N2 C7 118.2(4) . .
C10 N2 Ag2 120.6(3) . .
C7 N2 Ag2 118.8(3) . .
N2 C7 C8 121.6(5) . .
N2 C7 H7 119.2 . .
C8 C7 H7 119.2 . .
C2 C1 C6 118.2(4) . .
C2 C1 S1 122.2(3) . .
C6 C1 S1 119.6(3) . .
S1 O2 Ag1 112.0(2) . .
N2 C10 C9 120.7(4) . .
N2 C10 C11 117.1(4) . .
C9 C10 C11 122.2(4) . .
C3 C2 C1 121.2(4) . .
C3 C2 H2 119.4 . .
C1 C2 H2 119.4 . .
N3 C9 C10 120.5(4) . .
N3 C9 C12 117.3(4) . .
C10 C9 C12 122.3(4) . .
C5 C6 C1 121.1(4) . .
C5 C6 H6 119.5 . .
C1 C6 H6 119.5 . .
C4 N1 H2N 119(4) . .
C4 N1 H1N 100(4) . .
H2N N1 H1N 112(5) . .
C2 C3 C4 120.6(4) . .
C2 C3 H3 119.7 . .
C4 C3 H3 119.7 . .
C10 C11 H11A 109.5 . .
C10 C11 H11B 109.5 . .
H11A C11 H11B 109.5 . .
C10 C11 H11C 109.5 . .
H11A C11 H11C 109.5 . .
H11B C11 H11C 109.5 . .
N1 C4 C3 122.3(4) . .
N1 C4 C5 119.6(4) . .
C3 C4 C5 118.0(4) . .
N3 C8 C7 120.6(5) . .
N3 C8 H8 119.7 . .
C7 C8 H8 119.7 . .
C12 C13 H13A 109.5 . .
C12 C13 H13B 109.5 . .
H13A C13 H13B 109.5 . .
C12 C13 H13C 109.5 . .
H13A C13 H13C 109.5 . .
H13B C13 H13C 109.5 . .
C9 C12 C13 112.4(4) . .
C9 C12 H12A 109.1 . .
C13 C12 H12A 109.1 . .
C9 C12 H12B 109.1 . .
C13 C12 H12B 109.1 . .
H12A C12 H12B 107.9 . .
C6 C5 C4 120.9(4) . .
C6 C5 H5 119.6 . .
C4 C5 H5 119.6 . .

loop_
_geom_bond_atom_site_label_1
_geom_bond_atom_site_label_2
_geom_bond_distance
_geom_bond_site_symmetry_2
Ag1 N3 2.234(3) .
Ag1 N3 2.234(3) 2
Ag1 O2 2.591(4) .
Ag1 O2 2.591(4) 2
Ag2 N2 2.292(4) .
Ag2 N2 2.292(4) 2_545
Ag2 OW1 2.409(5) .
S1 O3 1.412(4) .
S1 O2 1.442(4) .
S1 O1 1.454(4) .
S1 C1 1.752(4) .
N3 C9 1.330(5) .
N3 C8 1.344(6) .
N2 C10 1.320(6) .
N2 C7 1.341(6) .
C7 C8 1.370(6) .
C7 H7 0.9300 .
C1 C2 1.383(6) .
C1 C6 1.386(6) .
C10 C9 1.409(5) .
C10 C11 1.514(6) .
C2 C3 1.371(6) .
C2 H2 0.9300 .
C9 C12 1.492(6) .
C6 C5 1.364(6) .
C6 H6 0.9300 .
N1 C4 1.386(6) .
N1 H2N 0.81(6) .
N1 H1N 0.99(7) .
C3 C4 1.392(6) .
C3 H3 0.9300 .
C11 H11A 0.9600 .
C11 H11B 0.9600 .
C11 H11C 0.9600 .
C4 C5 1.396(6) .
C8 H8 0.9300 .
C13 C12 1.507(7) .
C13 H13A 0.9600 .
C13 H13B 0.9600 .
C13 H13C 0.9600 .
C12 H12A 0.9700 .
C12 H12B 0.9700 .
C5 H5 0.9300 .

loop_
_geom_hbond_atom_site_label_D
_geom_hbond_atom_site_label_H
_geom_hbond_atom_site_label_A
_geom_hbond_distance_DH
_geom_hbond_distance_HA
_geom_hbond_distance_DA
_geom_hbond_angle_DHA
_geom_hbond_site_symmetry_A
N1 H2N O1 0.81(6) 2.29(6) 3.023(8) 151(5) 4_443
N1 H1N O3 0.99(7) 2.09(7) 2.963(6) 145(5) 4_444

loop_
_geom_torsion_atom_site_label_1
_geom_torsion_atom_site_label_2
_geom_torsion_atom_site_label_3
_geom_torsion_atom_site_label_4
_geom_torsion
_geom_torsion_site_symmetry_1
N3 Ag1 N3 C9 30.5(3) 2
O2 Ag1 N3 C9 -100.5(3) .
O2 Ag1 N3 C9 161.9(3) 2
N3 Ag1 N3 C8 -157.4(3) 2
O2 Ag1 N3 C8 71.6(3) .
O2 Ag1 N3 C8 -26.0(3) 2
N2 Ag2 N2 C10 -33.5(3) 2_545
OW1 Ag2 N2 C10 146.5(3) .
N2 Ag2 N2 C7 164.4(3) 2_545
OW1 Ag2 N2 C7 -15.6(3) .
C10 N2 C7 C8 -1.5(7) .
Ag2 N2 C7 C8 161.0(4) .
O3 S1 C1 C2 10.3(5) .
O2 S1 C1 C2 130.7(4) .
O1 S1 C1 C2 -112.5(4) .
O3 S1 C1 C6 -170.3(4) .
O2 S1 C1 C6 -49.9(4) .
O1 S1 C1 C6 66.9(4) .
O3 S1 O2 Ag1 37.7(3) .
O1 S1 O2 Ag1 167.0(2) .
C1 S1 O2 Ag1 -79.1(2) .
N3 Ag1 O2 S1 74.3(2) .
N3 Ag1 O2 S1 -93.6(2) 2
O2 Ag1 O2 S1 168.9(2) 2
C7 N2 C10 C9 4.0(7) .
Ag2 N2 C10 C9 -158.2(4) .
C7 N2 C10 C11 -174.5(4) .
Ag2 N2 C10 C11 23.3(6) .
C6 C1 C2 C3 0.5(7) .
S1 C1 C2 C3 179.9(3) .
C8 N3 C9 C10 -1.2(7) .
Ag1 N3 C9 C10 170.8(3) .
C8 N3 C9 C12 178.8(4) .
Ag1 N3 C9 C12 -9.2(5) .
N2 C10 C9 N3 -2.7(7) .
C11 C10 C9 N3 175.7(4) .
N2 C10 C9 C12 177.3(4) .
C11 C10 C9 C12 -4.3(8) .
C2 C1 C6 C5 -0.7(7) .
S1 C1 C6 C5 179.9(4) .
C1 C2 C3 C4 0.4(7) .
C2 C3 C4 N1 175.3(4) .
C2 C3 C4 C5 -1.2(7) .
C9 N3 C8 C7 3.7(7) .
Ag1 N3 C8 C7 -168.9(4) .
N2 C7 C8 N3 -2.4(8) .
N3 C9 C12 C13 -94.7(5) .
C10 C9 C12 C13 85.3(6) .
C1 C6 C5 C4 -0.1(8) .
N1 C4 C5 C6 -175.6(5) .
C3 C4 C5 C6 1.0(7) .
